data_2242203
loop_
_publ_author_name
'Veinot, Alex J.'
'Hendsbee, Arthur D.'
'Masuda, Jason D.'

_publ_section_title
;
 Crystal structure of
 2-chloro-1,3-bis(2,6-diisopropylphenyl)-1,3,2-diazaphospholidine 2-oxide
;
_journal_coeditor_code HB7671
_journal_issue 5
_journal_name_full 'Acta Crystallographica Section E'
_journal_page_first 735
_journal_page_last 737
_journal_paper_doi 10.1107/S2056989017005825
_journal_volume 73
_journal_year 2017
_chemical_formula_iupac 'C26 H38 Cl N2 O P'
_chemical_formula_moiety 'C26 H38 Cl N2 O P'
_chemical_formula_sum 'C26 H38 Cl N2 O P'
_chemical_formula_weight 461.00
_chemical_name_systematic
;
2-Chloro-1,3-bis(2,6-diisopropylphenyl)-1,3,2-diazaphospholidine 2-oxide
;
_space_group_crystal_system monoclinic
_space_group_IT_number 14
_space_group_name_Hall '-P 2yn'
_space_group_name_H-M_alt 'P 1 21/n 1'
_symmetry_space_group_name_Hall '-P 2yn'
_symmetry_space_group_name_H-M 'P 1 21/n 1'
_atom_sites_solution_hydrogens geom
_atom_sites_solution_primary direct
_audit_creation_method SHELXL-2016/4
_cell_angle_alpha 90
_cell_angle_beta 106.818(2)
_cell_angle_gamma 90
_cell_formula_units_Z 4
_cell_length_a 19.984(3)
_cell_length_b 6.6328(11)
_cell_length_c 20.140(3)
_cell_measurement_reflns_used 4093
_cell_measurement_temperature 104(2)
_cell_measurement_theta_max 24.50
_cell_measurement_theta_min 2.53
_cell_volume 2555.4(7)
_computing_cell_refinement
;
SAINT (Bruker, 2008)
;
_computing_data_collection
;
APEX2 (Bruker, 2008)
;
_computing_data_reduction
;
SAINT (Bruker, 2008)
;
_computing_molecular_graphics
;
ORTEP-3 for Windows (Farrugia, 2012) and PLATON (Spek, 2009)
;
_computing_publication_material
;
publCIF (Westrip, 2010)
;
_computing_structure_refinement
;
<i>SHELXL2016</i> (Sheldrick, 2015b)
;
_computing_structure_solution
;
<i>SHELXT2014</i> (Sheldrick, 2015a)
;
_diffrn_ambient_temperature 104(2)
_diffrn_detector_area_resol_mean 66
_diffrn_measured_fraction_theta_full 1.000
_diffrn_measured_fraction_theta_max 0.985
_diffrn_measurement_device_type 'Siemens/Bruker APEXII'
_diffrn_measurement_method '\f and \w scans'
_diffrn_radiation_type MoK\a
_diffrn_radiation_wavelength 0.71073
_diffrn_reflns_av_R_equivalents 0.0732
_diffrn_reflns_limit_h_max 26
_diffrn_reflns_limit_h_min -26
_diffrn_reflns_limit_k_max 8
_diffrn_reflns_limit_k_min -8
_diffrn_reflns_limit_l_max 26
_diffrn_reflns_limit_l_min -26
_diffrn_reflns_number 30194
_diffrn_reflns_theta_full 26.000
_diffrn_reflns_theta_max 28.394
_diffrn_reflns_theta_min 2.113
_diffrn_standards_number 0
_exptl_absorpt_coefficient_mu 0.232
_exptl_absorpt_correction_T_max 0.7457
_exptl_absorpt_correction_T_min 0.5775
_exptl_absorpt_correction_type multi-scan
_exptl_absorpt_process_details
;
(SADABS; Bruker, 2008)
;
_exptl_crystal_colour colourless
_exptl_crystal_density_diffrn 1.198
_exptl_crystal_description Block
_exptl_crystal_F_000 992
_exptl_crystal_size_max 0.250
_exptl_crystal_size_mid 0.210
_exptl_crystal_size_min 0.170
_refine_diff_density_max 0.428
_refine_diff_density_min -0.326
_refine_ls_extinction_method none
_refine_ls_goodness_of_fit_ref 1.040
_refine_ls_hydrogen_treatment constr
_refine_ls_matrix_type full
_refine_ls_number_parameters 288
_refine_ls_number_reflns 6307
_refine_ls_number_restraints 0
_refine_ls_restrained_S_all 1.040
_refine_ls_R_factor_all 0.0680
_refine_ls_R_factor_gt 0.0432
_refine_ls_shift/su_max 0.001
_refine_ls_shift/su_mean 0.000
_refine_ls_structure_factor_coef Fsqd
_refine_ls_weighting_details 'w=1/[\s^2^(Fo^2^)+(0.0435P)^2^+0.5837P] where P=(Fo^2^+2Fc^2^)/3'
_refine_ls_weighting_scheme calc
_refine_ls_wR_factor_gt 0.0965
_refine_ls_wR_factor_ref 0.1086
_reflns_number_gt 4640
_reflns_number_total 6307
_reflns_threshold_expression 'I > 2\s(I)'
_cod_data_source_file hb7671sup1.cif
_cod_data_source_block I
_cod_database_code 2242203
_shelx_space_group_comment
;
The symmetry employed for this shelxl refinement is uniquely defined
by the following loop, which should always be used as a source of
symmetry information in preference to the above space-group names.
They are only intended as comments.
;
_shelx_estimated_absorpt_t_min 0.944
_shelx_estimated_absorpt_t_max 0.962

loop_
_space_group_symop_operation_xyz
'x, y, z'
'-x+1/2, y+1/2, -z+1/2'
'-x, -y, -z'
'x-1/2, -y-1/2, z-1/2'

loop_
_atom_site_type_symbol
_atom_site_label
_atom_site_fract_x
_atom_site_fract_y
_atom_site_fract_z
_atom_site_U_iso_or_equiv
_atom_site_adp_type
_atom_site_calc_flag
_atom_site_occupancy
Cl CL1 0.60905(2) 0.77730(7) 0.42592(2) 0.02113(12) Uani d 1
P P1 0.70785(2) 0.65590(7) 0.46135(2) 0.01383(11) Uani d 1
O O1 0.75532(6) 0.81335(17) 0.45109(6) 0.0181(3) Uani d 1
N N1 0.71214(7) 0.5695(2) 0.53850(7) 0.0149(3) Uani d 1
N N2 0.70937(7) 0.4369(2) 0.42630(7) 0.0147(3) Uani d 1
C C1 0.72101(10) 0.3487(3) 0.54424(9) 0.0196(4) Uani d 1
H H1A 0.692450 0.290717 0.572321 0.024 Uiso calc 1
H H1B 0.770625 0.312993 0.566036 0.024 Uiso calc 1
C C2 0.69615(9) 0.2713(3) 0.46958(9) 0.0183(4) Uani d 1
H H2A 0.722531 0.149108 0.464119 0.022 Uiso calc 1
H H2B 0.645730 0.237947 0.456523 0.022 Uiso calc 1
C C3 0.71736(9) 0.6963(2) 0.59765(8) 0.0149(3) Uani d 1
C C4 0.78155(9) 0.7887(3) 0.63099(9) 0.0189(4) Uani d 1
C C5 0.78352(10) 0.9197(3) 0.68551(9) 0.0245(4) Uani d 1
H H5 0.825951 0.987103 0.708089 0.029 Uiso calc 1
C C6 0.72518(11) 0.9539(3) 0.70750(10) 0.0273(4) Uani d 1
H H6 0.727763 1.044273 0.744756 0.033 Uiso calc 1
C C7 0.66305(10) 0.8570(3) 0.67543(9) 0.0256(4) Uani d 1
H H7 0.623418 0.879569 0.691479 0.031 Uiso calc 1
C C8 0.65767(9) 0.7266(3) 0.61984(9) 0.0192(4) Uani d 1
C C9 0.84815(9) 0.7422(3) 0.61222(9) 0.0223(4) Uani d 1
H H9 0.834851 0.662355 0.568225 0.027 Uiso calc 1
C C10 0.88538(10) 0.9329(3) 0.59894(11) 0.0314(5) Uani d 1
H H10A 0.926952 0.895280 0.585271 0.047 Uiso calc 1
H H10B 0.899393 1.014211 0.641348 0.047 Uiso calc 1
H H10C 0.853666 1.011382 0.561687 0.047 Uiso calc 1
C C11 0.89651(10) 0.6108(3) 0.66826(11) 0.0309(5) Uani d 1
H H11A 0.938829 0.578975 0.655073 0.046 Uiso calc 1
H H11B 0.872366 0.485491 0.673151 0.046 Uiso calc 1
H H11C 0.909329 0.683572 0.712499 0.046 Uiso calc 1
C C12 0.58966(9) 0.6166(3) 0.58712(10) 0.0247(4) Uani d 1
H H12 0.593698 0.549291 0.544010 0.030 Uiso calc 1
C C13 0.52710(11) 0.7590(4) 0.56644(11) 0.0407(6) Uani d 1
H H13A 0.535887 0.864893 0.536069 0.061 Uiso calc 1
H H13B 0.520044 0.820457 0.608159 0.061 Uiso calc 1
H H13C 0.485179 0.683169 0.541819 0.061 Uiso calc 1
C C14 0.57816(11) 0.4518(4) 0.63611(11) 0.0373(5) Uani d 1
H H14A 0.535680 0.375892 0.613176 0.056 Uiso calc 1
H H14B 0.573101 0.513955 0.678539 0.056 Uiso calc 1
H H14C 0.618349 0.360144 0.647930 0.056 Uiso calc 1
C C15 0.72566(9) 0.4045(2) 0.36189(9) 0.0155(4) Uani d 1
C C16 0.67152(9) 0.3889(2) 0.29983(9) 0.0172(4) Uani d 1
C C17 0.68940(10) 0.3713(3) 0.23813(9) 0.0197(4) Uani d 1
H H17 0.653475 0.361779 0.195399 0.024 Uiso calc 1
C C18 0.75855(10) 0.3673(3) 0.23807(9) 0.0203(4) Uani d 1
H H18 0.769988 0.359264 0.195532 0.024 Uiso calc 1
C C19 0.81087(10) 0.3752(3) 0.30022(9) 0.0196(4) Uani d 1
H H19 0.858228 0.368268 0.299803 0.023 Uiso calc 1
C C20 0.79627(9) 0.3931(3) 0.36346(9) 0.0173(4) Uani d 1
C C21 0.59508(9) 0.3881(3) 0.29800(9) 0.0188(4) Uani d 1
H H21 0.592775 0.410635 0.346382 0.023 Uiso calc 1
C C22 0.55404(10) 0.5564(3) 0.25268(10) 0.0295(5) Uani d 1
H H22A 0.555477 0.537843 0.204835 0.044 Uiso calc 1
H H22B 0.574841 0.686840 0.270126 0.044 Uiso calc 1
H H22C 0.505386 0.552822 0.253905 0.044 Uiso calc 1
C C23 0.56189(11) 0.1827(3) 0.27379(11) 0.0306(5) Uani d 1
H H23A 0.513339 0.182330 0.275382 0.046 Uiso calc 1
H H23B 0.588161 0.076821 0.304337 0.046 Uiso calc 1
H H23C 0.562927 0.157514 0.226146 0.046 Uiso calc 1
C C24 0.85570(9) 0.3942(3) 0.43053(9) 0.0195(4) Uani d 1
H H24 0.834454 0.399067 0.469768 0.023 Uiso calc 1
C C25 0.90220(10) 0.5797(3) 0.43636(10) 0.0270(4) Uani d 1
H H25A 0.925377 0.576285 0.399635 0.041 Uiso calc 1
H H25B 0.937539 0.580306 0.481732 0.041 Uiso calc 1
H H25C 0.873536 0.701785 0.431455 0.041 Uiso calc 1
C C26 0.89855(11) 0.2004(3) 0.43818(10) 0.0289(5) Uani d 1
H H26A 0.867806 0.083879 0.435911 0.043 Uiso calc 1
H H26B 0.934841 0.201006 0.482942 0.043 Uiso calc 1
H H26C 0.920487 0.191919 0.400596 0.043 Uiso calc 1

loop_
_atom_site_aniso_label
_atom_site_aniso_U_11
_atom_site_aniso_U_22
_atom_site_aniso_U_33
_atom_site_aniso_U_12
_atom_site_aniso_U_13
_atom_site_aniso_U_23
CL1 0.0179(2) 0.0199(2) 0.0225(2) 0.00405(17) 0.00101(17) 0.00066(17)
P1 0.0146(2) 0.0125(2) 0.0134(2) 0.00099(17) 0.00254(17) 0.00000(17)
O1 0.0209(7) 0.0144(6) 0.0190(6) -0.0012(5) 0.0058(5) 0.0009(5)
N1 0.0180(8) 0.0122(7) 0.0139(7) 0.0010(6) 0.0035(6) -0.0002(6)
N2 0.0183(8) 0.0135(7) 0.0129(7) -0.0003(6) 0.0054(6) -0.0011(6)
C1 0.0260(10) 0.0132(9) 0.0198(9) 0.0013(7) 0.0068(8) 0.0021(7)
C2 0.0230(9) 0.0135(9) 0.0187(9) -0.0013(7) 0.0066(7) 0.0008(7)
C3 0.0191(9) 0.0131(8) 0.0111(8) 0.0009(7) 0.0024(7) -0.0003(6)
C4 0.0231(9) 0.0170(9) 0.0153(8) -0.0007(7) 0.0034(7) 0.0017(7)
C5 0.0304(11) 0.0233(10) 0.0156(9) -0.0080(8) -0.0001(8) -0.0017(8)
C6 0.0406(12) 0.0220(10) 0.0185(9) 0.0009(9) 0.0074(9) -0.0056(8)
C7 0.0286(11) 0.0297(11) 0.0196(10) 0.0059(9) 0.0088(8) -0.0023(8)
C8 0.0197(9) 0.0214(9) 0.0157(9) 0.0017(7) 0.0039(7) 0.0006(7)
C9 0.0166(9) 0.0291(11) 0.0185(9) -0.0024(8) 0.0008(7) 0.0016(8)
C10 0.0215(10) 0.0386(12) 0.0308(11) -0.0073(9) 0.0023(9) 0.0077(9)
C11 0.0242(11) 0.0321(12) 0.0318(11) -0.0004(9) 0.0007(9) 0.0051(9)
C12 0.0181(10) 0.0374(12) 0.0192(9) -0.0009(8) 0.0062(8) -0.0030(8)
C13 0.0225(11) 0.0671(17) 0.0309(12) 0.0118(11) 0.0052(9) -0.0062(11)
C14 0.0280(12) 0.0538(15) 0.0309(12) -0.0152(10) 0.0096(9) 0.0020(10)
C15 0.0209(9) 0.0115(8) 0.0155(8) 0.0002(7) 0.0072(7) -0.0014(7)
C16 0.0217(9) 0.0119(8) 0.0191(9) -0.0007(7) 0.0076(7) -0.0019(7)
C17 0.0253(10) 0.0162(9) 0.0160(9) -0.0010(7) 0.0035(8) -0.0017(7)
C18 0.0275(10) 0.0175(9) 0.0190(9) -0.0004(8) 0.0116(8) -0.0024(7)
C19 0.0211(9) 0.0159(9) 0.0237(9) 0.0004(7) 0.0097(8) -0.0007(7)
C20 0.0203(9) 0.0128(8) 0.0196(9) -0.0011(7) 0.0070(7) -0.0004(7)
C21 0.0177(9) 0.0220(10) 0.0151(9) -0.0019(7) 0.0021(7) -0.0018(7)
C22 0.0210(10) 0.0392(12) 0.0280(11) 0.0049(9) 0.0068(9) 0.0092(9)
C23 0.0312(11) 0.0328(12) 0.0304(11) -0.0131(9) 0.0130(9) -0.0099(9)
C24 0.0163(9) 0.0225(10) 0.0199(9) 0.0013(7) 0.0056(7) 0.0004(7)
C25 0.0213(10) 0.0251(10) 0.0305(11) -0.0029(8) 0.0010(8) 0.0019(8)
C26 0.0305(11) 0.0273(11) 0.0270(11) 0.0081(9) 0.0052(9) 0.0032(9)

loop_
_atom_type_symbol
_atom_type_description
_atom_type_scat_dispersion_real
_atom_type_scat_dispersion_imag
_atom_type_scat_source
C C 0.0033 0.0016 'International Tables Vol C Tables 4.2.6.8 and 6.1.1.4'
H H 0.0000 0.0000 'International Tables Vol C Tables 4.2.6.8 and 6.1.1.4'
N N 0.0061 0.0033 'International Tables Vol C Tables 4.2.6.8 and 6.1.1.4'
O O 0.0106 0.0060 'International Tables Vol C Tables 4.2.6.8 and 6.1.1.4'
P P 0.1023 0.0942 'International Tables Vol C Tables 4.2.6.8 and 6.1.1.4'
Cl Cl 0.1484 0.1585 'International Tables Vol C Tables 4.2.6.8 and 6.1.1.4'

loop_
_geom_angle_atom_site_label_1
_geom_angle_atom_site_label_2
_geom_angle_atom_site_label_3
_geom_angle
O1 P1 N2 118.91(7)
O1 P1 N1 121.71(7)
N2 P1 N1 95.60(7)
O1 P1 CL1 105.51(5)
N2 P1 CL1 109.68(6)
N1 P1 CL1 104.35(5)
C3 N1 C1 122.51(14)
C3 N1 P1 123.66(12)
C1 N1 P1 113.22(11)
C15 N2 C2 123.16(13)
C15 N2 P1 124.30(11)
C2 N2 P1 112.45(11)
N1 C1 C2 105.00(13)
N1 C1 H1A 110.7
C2 C1 H1A 110.7
N1 C1 H1B 110.7
C2 C1 H1B 110.7
H1A C1 H1B 108.8
N2 C2 C1 105.58(13)
N2 C2 H2A 110.6
C1 C2 H2A 110.6
N2 C2 H2B 110.6
C1 C2 H2B 110.6
H2A C2 H2B 108.8
C8 C3 C4 121.87(15)
C8 C3 N1 118.87(15)
C4 C3 N1 119.25(15)
C5 C4 C3 117.57(16)
C5 C4 C9 119.80(16)
C3 C4 C9 122.55(16)
C6 C5 C4 121.46(18)
C6 C5 H5 119.3
C4 C5 H5 119.3
C5 C6 C7 120.12(17)
C5 C6 H6 119.9
C7 C6 H6 119.9
C6 C7 C8 120.96(18)
C6 C7 H7 119.5
C8 C7 H7 119.5
C7 C8 C3 117.96(16)
C7 C8 C12 119.95(16)
C3 C8 C12 122.05(16)
C4 C9 C11 110.16(15)
C4 C9 C10 112.46(16)
C11 C9 C10 111.41(16)
C4 C9 H9 107.5
C11 C9 H9 107.5
C10 C9 H9 107.5
C9 C10 H10A 109.5
C9 C10 H10B 109.5
H10A C10 H10B 109.5
C9 C10 H10C 109.5
H10A C10 H10C 109.5
H10B C10 H10C 109.5
C9 C11 H11A 109.5
C9 C11 H11B 109.5
H11A C11 H11B 109.5
C9 C11 H11C 109.5
H11A C11 H11C 109.5
H11B C11 H11C 109.5
C8 C12 C13 112.45(17)
C8 C12 C14 110.23(15)
C13 C12 C14 110.69(17)
C8 C12 H12 107.8
C13 C12 H12 107.8
C14 C12 H12 107.8
C12 C13 H13A 109.5
C12 C13 H13B 109.5
H13A C13 H13B 109.5
C12 C13 H13C 109.5
H13A C13 H13C 109.5
H13B C13 H13C 109.5
C12 C14 H14A 109.5
C12 C14 H14B 109.5
H14A C14 H14B 109.5
C12 C14 H14C 109.5
H14A C14 H14C 109.5
H14B C14 H14C 109.5
C16 C15 C20 121.87(15)
C16 C15 N2 119.78(15)
C20 C15 N2 118.34(15)
C17 C16 C15 118.09(16)
C17 C16 C21 119.61(16)
C15 C16 C21 122.30(15)
C18 C17 C16 121.10(17)
C18 C17 H17 119.5
C16 C17 H17 119.5
C19 C18 C17 119.58(16)
C19 C18 H18 120.2
C17 C18 H18 120.2
C18 C19 C20 121.92(17)
C18 C19 H19 119.0
C20 C19 H19 119.0
C19 C20 C15 117.35(16)
C19 C20 C24 119.82(16)
C15 C20 C24 122.81(15)
C16 C21 C22 112.06(15)
C16 C21 C23 110.57(15)
C22 C21 C23 110.65(16)
C16 C21 H21 107.8
C22 C21 H21 107.8
C23 C21 H21 107.8
C21 C22 H22A 109.5
C21 C22 H22B 109.5
H22A C22 H22B 109.5
C21 C22 H22C 109.5
H22A C22 H22C 109.5
H22B C22 H22C 109.5
C21 C23 H23A 109.5
C21 C23 H23B 109.5
H23A C23 H23B 109.5
C21 C23 H23C 109.5
H23A C23 H23C 109.5
H23B C23 H23C 109.5
C20 C24 C25 111.98(15)
C20 C24 C26 110.92(15)
C25 C24 C26 111.09(15)
C20 C24 H24 107.5
C25 C24 H24 107.5
C26 C24 H24 107.5
C24 C25 H25A 109.5
C24 C25 H25B 109.5
H25A C25 H25B 109.5
C24 C25 H25C 109.5
H25A C25 H25C 109.5
H25B C25 H25C 109.5
C24 C26 H26A 109.5
C24 C26 H26B 109.5
H26A C26 H26B 109.5
C24 C26 H26C 109.5
H26A C26 H26C 109.5
H26B C26 H26C 109.5

loop_
_geom_bond_atom_site_label_1
_geom_bond_atom_site_label_2
_geom_bond_distance
CL1 P1 2.0592(7)
P1 O1 1.4652(12)
P1 N2 1.6192(14)
P1 N1 1.6348(14)
N1 C3 1.437(2)
N1 C1 1.476(2)
N2 C15 1.442(2)
N2 C2 1.473(2)
C1 C2 1.529(2)
C1 H1A 0.9900
C1 H1B 0.9900
C2 H2A 0.9900
C2 H2B 0.9900
C3 C8 1.404(2)
C3 C4 1.405(2)
C4 C5 1.392(2)
C4 C9 1.517(2)
C5 C6 1.380(3)
C5 H5 0.9500
C6 C7 1.381(3)
C6 H6 0.9500
C7 C8 1.394(2)
C7 H7 0.9500
C8 C12 1.515(3)
C9 C11 1.529(3)
C9 C10 1.530(3)
C9 H9 1.0000
C10 H10A 0.9800
C10 H10B 0.9800
C10 H10C 0.9800
C11 H11A 0.9800
C11 H11B 0.9800
C11 H11C 0.9800
C12 C13 1.526(3)
C12 C14 1.534(3)
C12 H12 1.0000
C13 H13A 0.9800
C13 H13B 0.9800
C13 H13C 0.9800
C14 H14A 0.9800
C14 H14B 0.9800
C14 H14C 0.9800
C15 C16 1.400(2)
C15 C20 1.404(2)
C16 C17 1.394(2)
C16 C21 1.517(2)
C17 C18 1.382(3)
C17 H17 0.9500
C18 C19 1.380(3)
C18 H18 0.9500
C19 C20 1.392(2)
C19 H19 0.9500
C20 C24 1.519(2)
C21 C22 1.523(3)
C21 C23 1.532(3)
C21 H21 1.0000
C22 H22A 0.9800
C22 H22B 0.9800
C22 H22C 0.9800
C23 H23A 0.9800
C23 H23B 0.9800
C23 H23C 0.9800
C24 C25 1.526(3)
C24 C26 1.527(3)
C24 H24 1.0000
C25 H25A 0.9800
C25 H25B 0.9800
C25 H25C 0.9800
C26 H26A 0.9800
C26 H26B 0.9800
C26 H26C 0.9800

loop_
_geom_hbond_atom_site_label_D
_geom_hbond_atom_site_label_H
_geom_hbond_atom_site_label_A
_geom_hbond_site_symmetry_A
_geom_hbond_distance_DH
_geom_hbond_distance_HA
_geom_hbond_distance_DA
_geom_hbond_angle_DHA
C12 H12 Cl1 . 1.00 2.91 3.543(2) 122
C21 H21 Cl1 . 1.00 2.88 3.6006(19) 130
C9 H9 O1 . 1.00 2.63 3.273(2) 122
C25 H25C O1 . 0.98 2.61 3.407(2) 138
C9 H9 N1 . 1.00 2.43 2.927(2) 110
C12 H12 N1 . 1.00 2.41 2.904(2) 110
C21 H21 N2 . 1.00 2.42 2.930(2) 111
C24 H24 N2 . 1.00 2.41 2.915(2) 110
C2 H2A O1 1_545 0.99 2.36 3.319(2) 164

loop_
_geom_torsion_atom_site_label_1
_geom_torsion_atom_site_label_2
_geom_torsion_atom_site_label_3
_geom_torsion_atom_site_label_4
_geom_torsion
O1 P1 N1 C3 46.64(16)
N2 P1 N1 C3 175.81(13)
CL1 P1 N1 C3 -72.20(13)
O1 P1 N1 C1 -124.54(12)
N2 P1 N1 C1 4.63(13)
CL1 P1 N1 C1 116.61(11)
O1 P1 N2 C15 -31.45(16)
N1 P1 N2 C15 -162.56(14)
CL1 P1 N2 C15 90.01(14)
O1 P1 N2 C2 145.24(11)
N1 P1 N2 C2 14.13(13)
CL1 P1 N2 C2 -93.30(11)
C3 N1 C1 C2 168.22(14)
P1 N1 C1 C2 -20.48(17)
C15 N2 C2 C1 149.38(15)
P1 N2 C2 C1 -27.36(17)
N1 C1 C2 N2 28.46(18)
C1 N1 C3 C8 -86.2(2)
P1 N1 C3 C8 103.40(17)
C1 N1 C3 C4 94.7(2)
P1 N1 C3 C4 -75.66(19)
C8 C3 C4 C5 -2.7(3)
N1 C3 C4 C5 176.29(15)
C8 C3 C4 C9 173.98(16)
N1 C3 C4 C9 -7.0(2)
C3 C4 C5 C6 1.8(3)
C9 C4 C5 C6 -175.06(17)
C4 C5 C6 C7 0.1(3)
C5 C6 C7 C8 -1.2(3)
C6 C7 C8 C3 0.2(3)
C6 C7 C8 C12 177.92(17)
C4 C3 C8 C7 1.8(3)
N1 C3 C8 C7 -177.25(16)
C4 C3 C8 C12 -175.87(16)
N1 C3 C8 C12 5.1(2)
C5 C4 C9 C11 71.0(2)
C3 C4 C9 C11 -105.6(2)
C5 C4 C9 C10 -53.9(2)
C3 C4 C9 C10 129.42(18)
C7 C8 C12 C13 52.4(2)
C3 C8 C12 C13 -130.01(18)
C7 C8 C12 C14 -71.7(2)
C3 C8 C12 C14 106.0(2)
C2 N2 C15 C16 88.2(2)
P1 N2 C15 C16 -95.46(18)
C2 N2 C15 C20 -93.0(2)
P1 N2 C15 C20 83.39(19)
C20 C15 C16 C17 -3.1(3)
N2 C15 C16 C17 175.75(15)
C20 C15 C16 C21 176.14(16)
N2 C15 C16 C21 -5.0(2)
C15 C16 C17 C18 0.6(3)
C21 C16 C17 C18 -178.65(16)
C16 C17 C18 C19 1.9(3)
C17 C18 C19 C20 -1.9(3)
C18 C19 C20 C15 -0.5(3)
C18 C19 C20 C24 177.98(16)
C16 C15 C20 C19 3.0(3)
N2 C15 C20 C19 -175.83(15)
C16 C15 C20 C24 -175.40(16)
N2 C15 C20 C24 5.8(2)
C17 C16 C21 C22 -58.1(2)
C15 C16 C21 C22 122.71(18)
C17 C16 C21 C23 65.9(2)
C15 C16 C21 C23 -113.34(19)
C19 C20 C24 C25 65.7(2)
C15 C20 C24 C25 -115.96(19)
C19 C20 C24 C26 -59.0(2)
C15 C20 C24 C26 119.31(18)

_cod_database_fobs_code 2242203
